data_4132303
loop_
_publ_author_name
'Hashim, Mohamed I.'
'Le, Ha T. M.'
'Chen, Teng-Hao'
'Chen, Yu-Sheng'
'Daugulis, Olafs'
'Hsu, Chia-Wei'
'Jacobson, Allan J.'
'Kaveevivitchai, Watchareeya'
'Liang, Xiao'
'Makarenko, Tatyana'
'Miljani\'c, Ognjen \<S'
'Popovs, Ilja'
'Tran, Hung Vu'
'Wang, Xiqu'
'Wu, Chia-Hua'
'Wu, Judy I.'

_publ_section_title
;
 Dissecting Porosity in Molecular Crystals: Influence of Geometry,
 Hydrogen Bonding, and [\p&#x00B7;&#x00B7;&#x00B7;\p] Stacking on the
 Solid-State Packing of Fluorinated Aromatics.
;
_journal_issue 18
_journal_name_full 'Journal of the American Chemical Society'
_journal_page_first 6014
_journal_page_last 6026
_journal_paper_doi 10.1021/jacs.8b02869
_journal_volume 140
_journal_year 2018
_chemical_formula_sum 'C27.36 H7.44 F12 N12 O0.36'
_chemical_formula_weight 737.97
_space_group_crystal_system trigonal
_space_group_IT_number 147
_space_group_name_Hall '-P 3'
_space_group_name_H-M_alt 'P -3'
_atom_sites_solution_hydrogens geom
_audit_creation_method SHELXL-2014/7
_cell_angle_alpha 90
_cell_angle_beta 90
_cell_angle_gamma 120
_cell_formula_units_Z 2
_cell_length_a 19.4179(17)
_cell_length_b 19.4179(17)
_cell_length_c 4.9668(4)
_cell_measurement_reflns_used 9771
_cell_measurement_temperature 100(2)
_cell_measurement_theta_max 21.31
_cell_measurement_theta_min 2.40
_cell_volume 1621.9(2)
_computing_structure_refinement 'SHELXL-2014/7 (Sheldrick, 2014)'
_diffrn_ambient_temperature 100(2)
_diffrn_measured_fraction_theta_full 0.950
_diffrn_measured_fraction_theta_max 0.779
_diffrn_measurement_device_type Bruker-ApexII
_diffrn_measurement_method 'narrow frame'
_diffrn_radiation_type synchrotron
_diffrn_radiation_wavelength 0.40651
_diffrn_reflns_av_R_equivalents 0.0457
_diffrn_reflns_av_unetI/netI 0.0462
_diffrn_reflns_Laue_measured_fraction_full 0.950
_diffrn_reflns_Laue_measured_fraction_max 0.779
_diffrn_reflns_limit_h_max 32
_diffrn_reflns_limit_h_min -34
_diffrn_reflns_limit_k_max 34
_diffrn_reflns_limit_k_min -33
_diffrn_reflns_limit_l_max 5
_diffrn_reflns_limit_l_min -8
_diffrn_reflns_number 25026
_diffrn_reflns_point_group_measured_fraction_full 0.950
_diffrn_reflns_point_group_measured_fraction_max 0.779
_diffrn_reflns_theta_full 14.117
_diffrn_reflns_theta_max 22.082
_diffrn_reflns_theta_min 2.400
_exptl_absorpt_coefficient_mu 0.049
_exptl_absorpt_correction_type none
_exptl_crystal_colour colorless
_exptl_crystal_density_diffrn 1.511
_exptl_crystal_description needle
_exptl_crystal_F_000 733
_exptl_crystal_size_max 0.09
_exptl_crystal_size_mid 0.01
_exptl_crystal_size_min 0.01
_refine_diff_density_max 0.653
_refine_diff_density_min -0.338
_refine_diff_density_rms 0.075
_refine_ls_extinction_method none
_refine_ls_goodness_of_fit_ref 1.024
_refine_ls_hydrogen_treatment constr
_refine_ls_matrix_type full
_refine_ls_number_parameters 170
_refine_ls_number_reflns 5588
_refine_ls_number_restraints 2
_refine_ls_restrained_S_all 1.024
_refine_ls_R_factor_all 0.0707
_refine_ls_R_factor_gt 0.0492
_refine_ls_shift/su_max 0.001
_refine_ls_shift/su_mean 0.000
_refine_ls_structure_factor_coef Fsqd
_refine_ls_weighting_details 'w=1/[\s^2^(Fo^2^)+(0.0981P)^2^+0.2750P] where P=(Fo^2^+2Fc^2^)/3'
_refine_ls_weighting_scheme calc
_refine_ls_wR_factor_gt 0.1499
_refine_ls_wR_factor_ref 0.1635
_reflns_Friedel_coverage 0.000
_reflns_number_gt 4124
_reflns_number_total 5588
_reflns_threshold_expression 'I > 2\s(I)'
_cod_data_source_file ja8b02869_si_012.cif
_cod_data_source_block 23cif_OM18
_cod_original_cell_volume 1621.9(3)
_cod_database_code 4132303
_shelx_shelxl_version_number 2014/7
_shelx_space_group_comment
;
The symmetry employed for this shelxl refinement is uniquely defined
by the following loop, which should always be used as a source of
symmetry information in preference to the above space-group names.
They are only intended as comments.
;

loop_
_space_group_symop_operation_xyz
'x, y, z'
'-y, x-y, z'
'-x+y, -x, z'
'-x, -y, -z'
'y, -x+y, -z'
'x-y, x, -z'

loop_
_atom_site_label
_atom_site_type_symbol
_atom_site_fract_x
_atom_site_fract_y
_atom_site_fract_z
_atom_site_U_iso_or_equiv
_atom_site_adp_type
_atom_site_occupancy
_atom_site_site_symmetry_order
_atom_site_calc_flag
_atom_site_refinement_flags_posn
_atom_site_refinement_flags_adp
_atom_site_refinement_flags_occupancy
_atom_site_disorder_assembly
_atom_site_disorder_group
O1_3 O -0.129(2) 0.0370(19) 0.549(8) 0.048(7) Uiso 0.04 1 d D . P A -2
H1_3 H -0.1652 0.0472 0.5814 0.057 Uiso 0.04 1 calc . U P B -2
C1_3 C -0.161(4) -0.047(2) 0.553(13) 0.065(14) Uiso 0.04 1 d D . P A -2
H2_3 H -0.1179 -0.0592 0.5178 0.078 Uiso 0.04 1 calc . U P C -2
H3_3 H -0.2017 -0.0723 0.4148 0.078 Uiso 0.04 1 calc . U P D -2
H4_3 H -0.1838 -0.0683 0.7306 0.078 Uiso 0.04 1 calc . U P E -2
O1_1 O -0.1639(14) -0.1612(14) 0.561(5) 0.071(5) Uiso 0.08 1 d D . P F -1
H1_1 H -0.2068 -0.1658 0.6169 0.085 Uiso 0.08 1 calc . U P G -1
C1_1 C -0.164(2) -0.163(2) 0.274(5) 0.077(9) Uiso 0.08 1 d D . P F -1
H2_1 H -0.1957 -0.2181 0.2117 0.093 Uiso 0.08 1 calc . U P H -1
H3_1 H -0.1096 -0.1400 0.2074 0.093 Uiso 0.08 1 calc . U P I -1
H4_1 H -0.1877 -0.1321 0.2046 0.093 Uiso 0.08 1 calc . U P J -1
F1 F 0.34722(4) 0.28100(4) 0.04315(12) 0.01756(13) Uani 1 1 d . . . . .
F2 F 0.48037(4) 0.27296(4) 0.03821(12) 0.01814(13) Uani 1 1 d . . . . .
F3 F 0.44046(4) 0.44908(4) 0.80421(12) 0.01785(13) Uani 1 1 d . . . . .
F4 F 0.57406(4) 0.44234(4) 0.79652(13) 0.01903(13) Uani 1 1 d . . . . .
N1 N 0.26838(6) 0.35853(6) 0.22909(16) 0.01953(17) Uani 1 1 d . . . . .
H1 H 0.2806 0.3583 0.0586 0.023 Uiso 1 1 calc R U . . .
N2 N 0.20162(6) 0.35472(7) 0.32153(19) 0.0255(2) Uani 1 1 d . . . . .
N3 N 0.20672(6) 0.35727(8) 0.58152(19) 0.0262(2) Uani 1 1 d . . . . .
N4 N 0.27633(6) 0.36319(6) 0.66388(17) 0.02027(18) Uani 1 1 d . . . . .
C1 C 0.31331(6) 0.36281(6) 0.43999(17) 0.01514(16) Uani 1 1 d . . . . .
C2 C 0.38884(5) 0.36377(5) 0.42647(17) 0.01293(15) Uani 1 1 d . . . . .
C3 C 0.40224(6) 0.32032(5) 0.23155(17) 0.01349(15) Uani 1 1 d . . . . .
C4 C 0.47121(6) 0.31612(5) 0.23051(17) 0.01367(15) Uani 1 1 d . . . . .
C5 C 0.53068(5) 0.35531(5) 0.42179(18) 0.01337(15) Uani 1 1 d . . . . .
C6 C 0.44908(5) 0.40498(5) 0.61421(17) 0.01326(15) Uani 1 1 d . . . . .
C7 C 0.51848(5) 0.40142(5) 0.60900(17) 0.01385(15) Uani 1 1 d . . . . .
C8 C 0.60112(5) 0.34470(6) 0.42727(18) 0.01409(15) Uani 1 1 d . . . . .
C9 C 0.67778(6) 0.41018(6) 0.42742(19) 0.01475(16) Uani 1 1 d . . . . .
H9 H 0.6854 0.4625 0.4276 0.018 Uiso 1 1 calc R U . . .

loop_
_atom_site_aniso_label
_atom_site_aniso_U_11
_atom_site_aniso_U_22
_atom_site_aniso_U_33
_atom_site_aniso_U_23
_atom_site_aniso_U_13
_atom_site_aniso_U_12
F1 0.0203(3) 0.0237(3) 0.0111(3) -0.00536(19) -0.00571(19) 0.0128(2)
F2 0.0240(3) 0.0235(3) 0.0124(3) -0.0048(2) -0.0013(2) 0.0161(3)
F3 0.0229(3) 0.0218(3) 0.0125(3) -0.0057(2) -0.0016(2) 0.0139(2)
F4 0.0165(3) 0.0226(3) 0.0166(3) -0.0066(2) -0.0052(2) 0.0087(2)
N1 0.0224(4) 0.0375(5) 0.0068(3) 0.0012(3) 0.0002(2) 0.0211(4)
N2 0.0276(5) 0.0486(6) 0.0126(4) 0.0007(3) -0.0004(3) 0.0283(5)
N3 0.0298(5) 0.0504(6) 0.0119(4) 0.0008(3) 0.0005(3) 0.0302(5)
N4 0.0234(4) 0.0394(5) 0.0080(3) 0.0018(3) 0.0011(3) 0.0231(4)
C1 0.0191(4) 0.0221(4) 0.0078(3) 0.0011(3) -0.0010(3) 0.0130(3)
C2 0.0161(4) 0.0166(4) 0.0077(3) 0.0007(2) 0.0001(2) 0.0094(3)
C3 0.0169(4) 0.0164(4) 0.0084(3) -0.0006(3) -0.0017(3) 0.0091(3)
C4 0.0176(4) 0.0158(4) 0.0094(3) -0.0008(3) 0.0002(3) 0.0098(3)
C5 0.0147(3) 0.0148(3) 0.0112(3) 0.0009(3) 0.0007(2) 0.0078(3)
C6 0.0165(4) 0.0151(3) 0.0091(3) -0.0007(2) 0.0003(3) 0.0086(3)
C7 0.0147(3) 0.0145(3) 0.0113(3) -0.0010(3) -0.0013(3) 0.0065(3)
C8 0.0146(3) 0.0160(4) 0.0124(4) 0.0005(3) 0.0003(3) 0.0081(3)
C9 0.0153(4) 0.0149(4) 0.0143(4) 0.0002(3) 0.0010(3) 0.0077(3)

loop_
_atom_type_symbol
_atom_type_description
_atom_type_scat_dispersion_real
_atom_type_scat_dispersion_imag
_atom_type_scat_source
C C -0.0002 0.0005 'International Tables Vol C Tables 4.2.6.8 and 6.1.1.4'
N N 0.0004 0.0009 'International Tables Vol C Tables 4.2.6.8 and 6.1.1.4'
F F 0.0036 0.0030 'International Tables Vol C Tables 4.2.6.8 and 6.1.1.4'
H H 0.0000 0.0000 'International Tables Vol C Tables 4.2.6.8 and 6.1.1.4'
O O 0.0015 0.0018 'International Tables Vol C Tables 4.2.6.8 and 6.1.1.4'

loop_
_geom_angle_atom_site_label_1
_geom_angle_atom_site_label_2
_geom_angle_atom_site_label_3
_geom_angle
_geom_angle_site_symmetry_1
_geom_angle_site_symmetry_3
C1_3 O1_3 H1_3 109.5 . .
O1_3 C1_3 H2_3 109.5 . .
O1_3 C1_3 H3_3 109.5 . .
H2_3 C1_3 H3_3 109.5 . .
O1_3 C1_3 H4_3 109.5 . .
H2_3 C1_3 H4_3 109.5 . .
H3_3 C1_3 H4_3 109.5 . .
C1_1 O1_1 H1_1 109.5 . .
O1_1 C1_1 H2_1 109.5 . .
O1_1 C1_1 H3_1 109.5 . .
H2_1 C1_1 H3_1 109.5 . .
O1_1 C1_1 H4_1 109.5 . .
H2_1 C1_1 H4_1 109.5 . .
H3_1 C1_1 H4_1 109.5 . .
C1 N1 N2 108.49(8) . .
C1 N1 H1 125.8 . .
N2 N1 H1 125.8 . .
N3 N2 N1 106.62(8) . .
N2 N3 N4 110.90(9) . .
C1 N4 N3 105.38(8) . .
N4 C1 N1 108.58(8) . .
N4 C1 C2 125.62(8) . .
N1 C1 C2 125.76(8) . .
C3 C2 C6 117.13(8) . .
C3 C2 C1 121.05(8) . .
C6 C2 C1 121.76(8) . .
F1 C3 C4 119.05(8) . .
F1 C3 C2 119.69(8) . .
C4 C3 C2 121.26(8) . .
F2 C4 C3 118.38(8) . .
F2 C4 C5 119.69(8) . .
C3 C4 C5 121.93(8) . .
C7 C5 C4 116.53(8) . .
C7 C5 C8 122.91(8) . .
C4 C5 C8 120.51(8) . .
F3 C6 C7 118.76(8) . .
F3 C6 C2 120.08(8) . .
C7 C6 C2 121.17(8) . .
F4 C7 C6 118.15(8) . .
F4 C7 C5 119.94(8) . .
C6 C7 C5 121.89(8) . .
C9 C8 C9 120.04(9) . 2_655
C9 C8 C5 120.84(8) . .
C9 C8 C5 119.11(8) 2_655 .
C8 C9 C8 119.96(9) . 3_665
C8 C9 H9 120.0 . .
C8 C9 H9 120.0 3_665 .

loop_
_geom_bond_atom_site_label_1
_geom_bond_atom_site_label_2
_geom_bond_distance
_geom_bond_site_symmetry_2
O1_3 C1_3 1.434(10) .
O1_3 H1_3 0.8400 .
C1_3 H2_3 0.9800 .
C1_3 H3_3 0.9800 .
C1_3 H4_3 0.9800 .
O1_1 C1_1 1.429(10) .
O1_1 H1_1 0.8400 .
C1_1 H2_1 0.9800 .
C1_1 H3_1 0.9800 .
C1_1 H4_1 0.9800 .
F1 C3 1.3358(10) .
F2 C4 1.3399(10) .
F3 C6 1.3398(10) .
F4 C7 1.3439(10) .
N1 C1 1.3389(12) .
N1 N2 1.3419(13) .
N1 H1 0.8800 .
N2 N3 1.2942(13) .
N3 N4 1.3610(13) .
N4 C1 1.3257(12) .
C1 C2 1.4591(13) .
C2 C3 1.3915(12) .
C2 C6 1.3936(12) .
C3 C4 1.3819(13) .
C4 C5 1.3915(13) .
C5 C7 1.3909(13) .
C5 C8 1.4819(13) .
C6 C7 1.3837(13) .
C8 C9 1.3928(13) .
C8 C9 1.4003(13) 2_655
C9 C8 1.4004(13) 3_665
C9 H9 0.9500 .
